data_4306820
loop_
_publ_author_name
'Till Riehm'
'Hubert Wadepohl'
'Lutz H. Gade'

_publ_section_title
;
Putting Group 13 Elements onto Perylenes: Highly Fluorescent N-B-N- and
N-Al-N-substituted Polycyclic Aromatics
;
_journal_name_full 'Inorganic Chemistry'
_journal_page_first 11467
_journal_page_last 11469
_journal_paper_doi 10.1021/ic8017453
_journal_volume 47
_journal_year 2008
_chemical_formula_sum 'C42 H66 Al2 N4 O2 Si4'
_chemical_formula_weight 825.31
_space_group_IT_number 14
_symmetry_cell_setting monoclinic
_symmetry_Int_Tables_number 14
_symmetry_space_group_name_Hall '-P 2yn'
_symmetry_space_group_name_H-M 'P 1 21/n 1'
_atom_sites_solution_hydrogens geom
_atom_sites_solution_primary direct
_atom_sites_solution_secondary difmap
_audit_block_code ga_tr22
_audit_creation_method SHELXL-97
_cell_angle_alpha 90.00
_cell_angle_beta 99.223(5)
_cell_angle_gamma 90.00
_cell_formula_units_Z 2
_cell_length_a 7.1890(18)
_cell_length_b 16.902(4)
_cell_length_c 19.026(5)
_cell_measurement_temperature 100(2)
_cell_volume 2281.9(10)
_computing_cell_refinement 'SAINT (Bruker AXS, 1997-2006)'
_computing_data_collection 'SMART (Bruker AXS, 1997-2003)'
_computing_data_reduction 'SAINT (Bruker AXS, 1997-2006)'
_computing_molecular_graphics 'PLATON (Spek, 1980-2005)'
_computing_publication_material 'SHELXL-97 (Sheldrick, 1997)'
_computing_structure_refinement 'SHELXL-97 (Sheldrick, 1997)'
_computing_structure_solution 'SHELXS-97 (Sheldrick, 1997)'
_diffrn_ambient_temperature 100(2)
_diffrn_measured_fraction_theta_full 1.000
_diffrn_measured_fraction_theta_max 1.000
_diffrn_measurement_device_type 'CCD area detector (Bruker AXS Smart 1000)'
_diffrn_measurement_method '\f- and \w-scans'
_diffrn_radiation_monochromator graphite
_diffrn_radiation_probe x-ray
_diffrn_radiation_type MoK\a
_diffrn_radiation_wavelength 0.71073
_diffrn_reflns_av_R_equivalents 0.0858
_diffrn_reflns_av_sigmaI/netI 0.0592
_diffrn_reflns_limit_h_max 8
_diffrn_reflns_limit_h_min -8
_diffrn_reflns_limit_k_max 20
_diffrn_reflns_limit_k_min 0
_diffrn_reflns_limit_l_max 22
_diffrn_reflns_limit_l_min 0
_diffrn_reflns_number 29991
_diffrn_reflns_theta_full 25.03
_diffrn_reflns_theta_max 25.03
_diffrn_reflns_theta_min 2.17
_diffrn_source 'fine-focus sealed tube'
_exptl_absorpt_coefficient_mu 0.207
_exptl_absorpt_correction_T_max 0.7463
_exptl_absorpt_correction_T_min 0.6567
_exptl_absorpt_correction_type multi-scan
_exptl_absorpt_process_details 'SADABS (Bruker AXS, 2004-2007)'
_exptl_crystal_colour red
_exptl_crystal_density_diffrn 1.201
_exptl_crystal_density_method 'not measured'
_exptl_crystal_description needle
_exptl_crystal_F_000 888
_exptl_crystal_size_max 0.22
_exptl_crystal_size_mid 0.15
_exptl_crystal_size_min 0.08
_refine_diff_density_max 0.292
_refine_diff_density_min -0.367
_refine_diff_density_rms 0.060
_refine_ls_abs_structure_details 'Flack H D (1983), Acta Cryst. A39, 876-881'
_refine_ls_extinction_method none
_refine_ls_goodness_of_fit_ref 1.006
_refine_ls_hydrogen_treatment constr
_refine_ls_matrix_type full
_refine_ls_number_parameters 251
_refine_ls_number_reflns 4039
_refine_ls_number_restraints 0
_refine_ls_restrained_S_all 1.006
_refine_ls_R_factor_all 0.0812
_refine_ls_R_factor_gt 0.0508
_refine_ls_shift/su_max 0.000
_refine_ls_shift/su_mean 0.000
_refine_ls_structure_factor_coef Fsqd
_refine_ls_weighting_details 'calc w=1/[\s^2^(Fo^2^)+(0.0774P)^2^+0.0000P] where P=(Fo^2^+2Fc^2^)/3'
_refine_ls_weighting_scheme calc
_refine_ls_wR_factor_gt 0.1223
_refine_ls_wR_factor_ref 0.1341
_reflns_number_gt 2801
_reflns_number_total 4039
_reflns_threshold_expression >2sigma(I)
_cod_data_source_file ic8017453_si_001_2.cif
_cod_data_source_block compound_5
_cod_original_sg_symbol_H-M 'P 21/n'
_cod_database_code 4306820
_audit_block_refno 662

loop_
_symmetry_equiv_pos_as_xyz
'x, y, z'
'-x+1/2, y+1/2, -z+1/2'
'-x, -y, -z'
'x-1/2, -y-1/2, z-1/2'

loop_
_atom_site_label
_atom_site_type_symbol
_atom_site_fract_x
_atom_site_fract_y
_atom_site_fract_z
_atom_site_U_iso_or_equiv
_atom_site_adp_type
_atom_site_occupancy
_atom_site_symmetry_multiplicity
_atom_site_calc_flag
_atom_site_refinement_flags
_atom_site_disorder_assembly
_atom_site_disorder_group
Al Al 0.25425(12) 0.24047(5) 0.31704(4) 0.0266(2) Uani 1 1 d . . .
C2 C 0.0517(4) 0.10809(15) 0.32658(13) 0.0212(6) Uani 1 1 d . . .
C3 C 0.0559(3) 0.12762(15) 0.40167(13) 0.0187(6) Uani 1 1 d . . .
C4 C 0.0869(4) 0.20662(16) 0.43008(14) 0.0216(6) Uani 1 1 d . . .
C5 C 0.0067(4) 0.03099(16) 0.30613(14) 0.0281(7) Uani 1 1 d . . .
H5 H -0.0047 0.0181 0.2570 0.034 Uiso 1 1 calc R . .
C6 C -0.0227(4) -0.02846(16) 0.35344(14) 0.0262(6) Uani 1 1 d . . .
H6 H -0.0540 -0.0801 0.3356 0.031 Uiso 1 1 calc R . .
C7 C -0.0079(3) -0.01472(15) 0.42566(13) 0.0178(6) Uani 1 1 d . . .
C8 C 0.0277(3) 0.06427(15) 0.45030(13) 0.0172(6) Uani 1 1 d . . .
C9 C 0.0313(4) 0.07937(15) 0.52459(13) 0.0183(6) Uani 1 1 d . . .
C10 C 0.0549(4) 0.15663(16) 0.54757(14) 0.0242(6) Uani 1 1 d . . .
H10 H 0.0519 0.1683 0.5962 0.029 Uiso 1 1 calc R . .
C11 C 0.0828(4) 0.21775(16) 0.50185(14) 0.0267(7) Uani 1 1 d . . .
H11 H 0.0999 0.2698 0.5207 0.032 Uiso 1 1 calc R . .
C12 C 0.3914(5) 0.3148(2) 0.26563(18) 0.0454(9) Uani 1 1 d . . .
H12A H 0.4768 0.2855 0.2398 0.068 Uiso 1 1 calc R . .
H12B H 0.4645 0.3511 0.2996 0.068 Uiso 1 1 calc R . .
H12C H 0.3016 0.3451 0.2318 0.068 Uiso 1 1 calc R . .
C13 C -0.2635(5) 0.1396(2) 0.17862(16) 0.0402(8) Uani 1 1 d . . .
H13A H -0.2849 0.0900 0.2029 0.060 Uiso 1 1 calc R . .
H13B H -0.3186 0.1356 0.1282 0.060 Uiso 1 1 calc R . .
H13C H -0.3227 0.1834 0.2005 0.060 Uiso 1 1 calc R . .
C14 C 0.1060(6) 0.0824(2) 0.13510(17) 0.0490(10) Uani 1 1 d . . .
H14A H 0.2435 0.0862 0.1470 0.074 Uiso 1 1 calc R . .
H14B H 0.0673 0.0918 0.0840 0.074 Uiso 1 1 calc R . .
H14C H 0.0654 0.0294 0.1472 0.074 Uiso 1 1 calc R . .
C15 C 0.0270(5) 0.25446(19) 0.14254(17) 0.0434(9) Uani 1 1 d . . .
H15A H -0.0139 0.2976 0.1709 0.065 Uiso 1 1 calc R . .
H15B H -0.0486 0.2549 0.0949 0.065 Uiso 1 1 calc R . .
H15C H 0.1603 0.2616 0.1387 0.065 Uiso 1 1 calc R . .
C16 C -0.1850(5) 0.3667(2) 0.4317(2) 0.0490(9) Uani 1 1 d . . .
H16A H -0.2724 0.3322 0.4008 0.074 Uiso 1 1 calc R . .
H16B H -0.2352 0.4207 0.4297 0.074 Uiso 1 1 calc R . .
H16C H -0.1702 0.3472 0.4808 0.074 Uiso 1 1 calc R . .
C17 C 0.2197(6) 0.4247(2) 0.46468(17) 0.0546(11) Uani 1 1 d . . .
H17A H 0.2266 0.4025 0.5126 0.082 Uiso 1 1 calc R . .
H17B H 0.1779 0.4799 0.4648 0.082 Uiso 1 1 calc R . .
H17C H 0.3444 0.4224 0.4502 0.082 Uiso 1 1 calc R . .
C18 C 0.0144(6) 0.41833(19) 0.31282(17) 0.0485(9) Uani 1 1 d . . .
H18A H 0.1365 0.4246 0.2968 0.073 Uiso 1 1 calc R . .
H18B H -0.0414 0.4705 0.3177 0.073 Uiso 1 1 calc R . .
H18C H -0.0698 0.3870 0.2778 0.073 Uiso 1 1 calc R . .
C21 C 0.5432(4) 0.1855(2) 0.44113(17) 0.0448(9) Uani 1 1 d . . .
H21A H 0.4764 0.2253 0.4660 0.054 Uiso 1 1 calc R . .
H21B H 0.6771 0.2012 0.4448 0.054 Uiso 1 1 calc R . .
C22 C 0.5253(5) 0.1036(3) 0.4719(2) 0.0587(12) Uani 1 1 d . . .
H22A H 0.4141 0.1008 0.4965 0.070 Uiso 1 1 calc R . .
H22B H 0.6393 0.0903 0.5064 0.070 Uiso 1 1 calc R . .
C23 C 0.5030(5) 0.0471(2) 0.4084(2) 0.0545(11) Uani 1 1 d . . .
H23A H 0.6060 0.0076 0.4141 0.065 Uiso 1 1 calc R . .
H23B H 0.3808 0.0190 0.4035 0.065 Uiso 1 1 calc R . .
C24 C 0.5118(5) 0.0996(2) 0.3442(2) 0.0464(9) Uani 1 1 d . . .
H24A H 0.6411 0.1012 0.3326 0.056 Uiso 1 1 calc R . .
H24B H 0.4245 0.0804 0.3021 0.056 Uiso 1 1 calc R . .
N1 N 0.0955(3) 0.16321(13) 0.27580(11) 0.0228(5) Uani 1 1 d . . .
N2 N 0.1276(3) 0.27143(13) 0.38819(12) 0.0253(5) Uani 1 1 d . . .
O O 0.4545(3) 0.17755(13) 0.36619(11) 0.0362(5) Uani 1 1 d . . .
Si1 Si -0.00489(12) 0.15799(5) 0.18674(4) 0.0280(2) Uani 1 1 d . . .
Si2 Si 0.04857(13) 0.36649(5) 0.40084(4) 0.0328(2) Uani 1 1 d . . .

loop_
_atom_site_aniso_label
_atom_site_aniso_U_11
_atom_site_aniso_U_22
_atom_site_aniso_U_33
_atom_site_aniso_U_23
_atom_site_aniso_U_13
_atom_site_aniso_U_12
Al 0.0270(5) 0.0296(5) 0.0229(5) 0.0108(4) 0.0036(4) -0.0012(4)
C2 0.0226(15) 0.0246(15) 0.0166(14) 0.0049(11) 0.0040(11) 0.0051(11)
C3 0.0150(13) 0.0223(14) 0.0185(14) 0.0026(11) 0.0016(11) 0.0030(11)
C4 0.0216(15) 0.0230(14) 0.0197(14) 0.0013(11) 0.0019(11) -0.0045(11)
C5 0.0439(18) 0.0266(16) 0.0146(14) 0.0000(12) 0.0076(13) 0.0055(13)
C6 0.0369(17) 0.0208(14) 0.0213(15) -0.0034(12) 0.0054(13) 0.0028(12)
C7 0.0133(13) 0.0235(14) 0.0163(13) -0.0006(11) 0.0021(10) 0.0018(11)
C8 0.0122(13) 0.0219(14) 0.0166(13) 0.0036(11) -0.0001(10) 0.0021(10)
C9 0.0163(13) 0.0228(14) 0.0150(13) 0.0004(11) 0.0004(10) 0.0002(11)
C10 0.0312(16) 0.0245(15) 0.0170(14) -0.0011(11) 0.0039(12) -0.0048(12)
C11 0.0371(17) 0.0222(15) 0.0194(15) -0.0041(12) 0.0001(13) -0.0075(13)
C12 0.039(2) 0.051(2) 0.047(2) 0.0266(17) 0.0071(16) -0.0035(16)
C13 0.050(2) 0.047(2) 0.0219(16) 0.0064(14) 0.0002(15) -0.0014(16)
C14 0.072(3) 0.054(2) 0.0244(17) -0.0024(16) 0.0175(17) 0.0198(19)
C15 0.059(2) 0.045(2) 0.0233(17) 0.0134(14) -0.0024(15) -0.0024(17)
C16 0.061(2) 0.0297(18) 0.058(2) -0.0016(16) 0.0117(19) 0.0120(17)
C17 0.095(3) 0.041(2) 0.0260(18) -0.0044(15) 0.0054(19) -0.033(2)
C18 0.084(3) 0.0256(17) 0.0334(19) 0.0016(14) 0.0023(18) 0.0089(17)
C21 0.0226(17) 0.071(2) 0.038(2) 0.0266(17) -0.0047(15) -0.0072(16)
C22 0.0177(17) 0.094(3) 0.063(3) 0.056(2) 0.0014(16) 0.0021(18)
C23 0.0292(19) 0.053(2) 0.085(3) 0.042(2) 0.0202(19) 0.0171(16)
C24 0.0293(18) 0.048(2) 0.065(2) 0.0171(18) 0.0191(17) 0.0117(16)
N1 0.0284(13) 0.0231(12) 0.0175(12) 0.0059(10) 0.0056(10) 0.0035(10)
N2 0.0332(14) 0.0225(13) 0.0184(12) 0.0041(10) -0.0015(10) -0.0043(10)
O 0.0233(11) 0.0483(14) 0.0368(12) 0.0202(10) 0.0038(9) 0.0008(10)
Si1 0.0404(5) 0.0288(4) 0.0153(4) 0.0042(3) 0.0057(3) 0.0059(4)
Si2 0.0550(6) 0.0195(4) 0.0228(4) -0.0001(3) 0.0029(4) -0.0053(4)

loop_
_atom_type_symbol
_atom_type_description
_atom_type_scat_dispersion_real
_atom_type_scat_dispersion_imag
_atom_type_scat_source
C C 0.0033 0.0016 'International Tables Vol C Tables 4.2.6.8 and 6.1.1.4'
H H 0.0000 0.0000 'International Tables Vol C Tables 4.2.6.8 and 6.1.1.4'
Al Al 0.0645 0.0514 'International Tables Vol C Tables 4.2.6.8 and 6.1.1.4'
N N 0.0061 0.0033 'International Tables Vol C Tables 4.2.6.8 and 6.1.1.4'
O O 0.0106 0.0060 'International Tables Vol C Tables 4.2.6.8 and 6.1.1.4'
Si Si 0.0817 0.0704 'International Tables Vol C Tables 4.2.6.8 and 6.1.1.4'

loop_
_geom_angle_atom_site_label_1
_geom_angle_atom_site_label_2
_geom_angle_atom_site_label_3
_geom_angle
_geom_angle_site_symmetry_1
_geom_angle_site_symmetry_3
_geom_angle_publ_flag
N2 Al N1 99.91(11) . . ?
N2 Al O 102.89(10) . . ?
N1 Al O 100.50(10) . . ?
N2 Al C12 122.60(14) . . ?
N1 Al C12 125.13(13) . . ?
O Al C12 101.65(12) . . ?
C5 C2 N1 119.8(2) . . ?
C5 C2 C3 117.1(2) . . ?
N1 C2 C3 123.2(2) . . ?
C4 C3 C8 118.2(2) . . ?
C4 C3 C2 123.5(2) . . ?
C8 C3 C2 118.3(2) . . ?
C11 C4 N2 119.4(2) . . ?
C11 C4 C3 118.0(2) . . ?
N2 C4 C3 122.6(2) . . ?
C2 C5 C6 123.6(3) . . ?
C2 C5 H5 118.2 . . ?
C6 C5 H5 118.2 . . ?
C7 C6 C5 121.9(3) . . ?
C7 C6 H6 119.1 . . ?
C5 C6 H6 119.1 . . ?
C6 C7 C8 117.8(2) . . ?
C6 C7 C9 121.1(2) . 3_556 ?
C8 C7 C9 121.1(2) . 3_556 ?
C7 C8 C9 117.8(2) . . ?
C7 C8 C3 121.2(2) . . ?
C9 C8 C3 121.0(2) . . ?
C10 C9 C8 117.6(2) . . ?
C10 C9 C7 121.3(2) . 3_556 ?
C8 C9 C7 121.1(2) . 3_556 ?
C9 C10 C11 122.0(3) . . ?
C9 C10 H10 119.0 . . ?
C11 C10 H10 119.0 . . ?
C4 C11 C10 123.1(3) . . ?
C4 C11 H11 118.4 . . ?
C10 C11 H11 118.4 . . ?
Al C12 H12A 109.5 . . ?
Al C12 H12B 109.5 . . ?
H12A C12 H12B 109.5 . . ?
Al C12 H12C 109.5 . . ?
H12A C12 H12C 109.5 . . ?
H12B C12 H12C 109.5 . . ?
Si1 C13 H13A 109.5 . . ?
Si1 C13 H13B 109.5 . . ?
H13A C13 H13B 109.5 . . ?
Si1 C13 H13C 109.5 . . ?
H13A C13 H13C 109.5 . . ?
H13B C13 H13C 109.5 . . ?
Si1 C14 H14A 109.5 . . ?
Si1 C14 H14B 109.5 . . ?
H14A C14 H14B 109.5 . . ?
Si1 C14 H14C 109.5 . . ?
H14A C14 H14C 109.5 . . ?
H14B C14 H14C 109.5 . . ?
Si1 C15 H15A 109.5 . . ?
Si1 C15 H15B 109.5 . . ?
H15A C15 H15B 109.5 . . ?
Si1 C15 H15C 109.5 . . ?
H15A C15 H15C 109.5 . . ?
H15B C15 H15C 109.5 . . ?
Si2 C16 H16A 109.5 . . ?
Si2 C16 H16B 109.5 . . ?
H16A C16 H16B 109.5 . . ?
Si2 C16 H16C 109.5 . . ?
H16A C16 H16C 109.5 . . ?
H16B C16 H16C 109.5 . . ?
Si2 C17 H17A 109.5 . . ?
Si2 C17 H17B 109.5 . . ?
H17A C17 H17B 109.5 . . ?
Si2 C17 H17C 109.5 . . ?
H17A C17 H17C 109.5 . . ?
H17B C17 H17C 109.5 . . ?
Si2 C18 H18A 109.5 . . ?
Si2 C18 H18B 109.5 . . ?
H18A C18 H18B 109.5 . . ?
Si2 C18 H18C 109.5 . . ?
H18A C18 H18C 109.5 . . ?
H18B C18 H18C 109.5 . . ?
O C21 C22 103.9(3) . . ?
O C21 H21A 111.0 . . ?
C22 C21 H21A 111.0 . . ?
O C21 H21B 111.0 . . ?
C22 C21 H21B 111.0 . . ?
H21A C21 H21B 109.0 . . ?
C21 C22 C23 105.7(3) . . ?
C21 C22 H22A 110.6 . . ?
C23 C22 H22A 110.6 . . ?
C21 C22 H22B 110.6 . . ?
C23 C22 H22B 110.6 . . ?
H22A C22 H22B 108.7 . . ?
C24 C23 C22 104.9(3) . . ?
C24 C23 H23A 110.8 . . ?
C22 C23 H23A 110.8 . . ?
C24 C23 H23B 110.8 . . ?
C22 C23 H23B 110.8 . . ?
H23A C23 H23B 108.8 . . ?
O C24 C23 104.3(3) . . ?
O C24 H24A 110.9 . . ?
C23 C24 H24A 110.9 . . ?
O C24 H24B 110.9 . . ?
C23 C24 H24B 110.9 . . ?
H24A C24 H24B 108.9 . . ?
C2 N1 Si1 122.06(18) . . ?
C2 N1 Al 111.71(17) . . ?
Si1 N1 Al 126.13(13) . . ?
C4 N2 Si2 122.55(19) . . ?
C4 N2 Al 111.67(18) . . ?
Si2 N2 Al 125.61(13) . . ?
C24 O C21 105.2(2) . . ?
C24 O Al 125.9(2) . . ?
C21 O Al 126.8(2) . . ?
N1 Si1 C15 109.51(13) . . ?
N1 Si1 C14 113.78(14) . . ?
C15 Si1 C14 105.50(16) . . ?
N1 Si1 C13 110.02(13) . . ?
C15 Si1 C13 107.53(16) . . ?
C14 Si1 C13 110.23(17) . . ?
N2 Si2 C17 112.51(16) . . ?
N2 Si2 C16 112.12(13) . . ?
C17 Si2 C16 109.10(18) . . ?
N2 Si2 C18 107.98(13) . . ?
C17 Si2 C18 108.30(16) . . ?
C16 Si2 C18 106.58(17) . . ?

loop_
_geom_bond_atom_site_label_1
_geom_bond_atom_site_label_2
_geom_bond_distance
_geom_bond_site_symmetry_2
_geom_bond_publ_flag
Al N2 1.825(3) . ?
Al N1 1.827(2) . ?
Al O 1.910(2) . ?
Al C12 1.954(3) . ?
C2 C5 1.383(4) . ?
C2 N1 1.414(3) . ?
C2 C3 1.462(4) . ?
C3 C4 1.444(4) . ?
C3 C8 1.451(4) . ?
C4 C11 1.383(4) . ?
C4 N2 1.413(3) . ?
C5 C6 1.388(4) . ?
C5 H5 0.9500 . ?
C6 C7 1.381(4) . ?
C6 H6 0.9500 . ?
C7 C8 1.424(4) . ?
C7 C9 1.473(4) 3_556 ?
C8 C9 1.432(4) . ?
C9 C10 1.379(4) . ?
C9 C7 1.473(4) 3_556 ?
C10 C11 1.386(4) . ?
C10 H10 0.9500 . ?
C11 H11 0.9500 . ?
C12 H12A 0.9800 . ?
C12 H12B 0.9800 . ?
C12 H12C 0.9800 . ?
C13 Si1 1.867(3) . ?
C13 H13A 0.9800 . ?
C13 H13B 0.9800 . ?
C13 H13C 0.9800 . ?
C14 Si1 1.867(3) . ?
C14 H14A 0.9800 . ?
C14 H14B 0.9800 . ?
C14 H14C 0.9800 . ?
C15 Si1 1.866(3) . ?
C15 H15A 0.9800 . ?
C15 H15B 0.9800 . ?
C15 H15C 0.9800 . ?
C16 Si2 1.866(4) . ?
C16 H16A 0.9800 . ?
C16 H16B 0.9800 . ?
C16 H16C 0.9800 . ?
C17 Si2 1.865(3) . ?
C17 H17A 0.9800 . ?
C17 H17B 0.9800 . ?
C17 H17C 0.9800 . ?
C18 Si2 1.871(3) . ?
C18 H18A 0.9800 . ?
C18 H18B 0.9800 . ?
C18 H18C 0.9800 . ?
C21 O 1.472(4) . ?
C21 C22 1.517(5) . ?
C21 H21A 0.9900 . ?
C21 H21B 0.9900 . ?
C22 C23 1.529(6) . ?
C22 H22A 0.9900 . ?
C22 H22B 0.9900 . ?
C23 C24 1.520(5) . ?
C23 H23A 0.9900 . ?
C23 H23B 0.9900 . ?
C24 O 1.461(4) . ?
C24 H24A 0.9900 . ?
C24 H24B 0.9900 . ?
N1 Si1 1.734(2) . ?
N2 Si2 1.734(2) . ?

loop_
_geom_torsion_atom_site_label_1
_geom_torsion_atom_site_label_2
_geom_torsion_atom_site_label_3
_geom_torsion_atom_site_label_4
_geom_torsion
_geom_torsion_site_symmetry_1
_geom_torsion_site_symmetry_2
_geom_torsion_site_symmetry_3
_geom_torsion_site_symmetry_4
_geom_torsion_publ_flag
C5 C2 C3 C4 -175.3(3) . . . . ?
N1 C2 C3 C4 6.3(4) . . . . ?
C5 C2 C3 C8 4.8(4) . . . . ?
N1 C2 C3 C8 -173.6(2) . . . . ?
C8 C3 C4 C11 -1.7(4) . . . . ?
C2 C3 C4 C11 178.4(2) . . . . ?
C8 C3 C4 N2 175.9(2) . . . . ?
C2 C3 C4 N2 -4.0(4) . . . . ?
N1 C2 C5 C6 174.5(3) . . . . ?
C3 C2 C5 C6 -4.0(4) . . . . ?
C2 C5 C6 C7 -0.4(4) . . . . ?
C5 C6 C7 C8 3.8(4) . . . . ?
C5 C6 C7 C9 -177.3(3) . . . 3_556 ?
C6 C7 C8 C9 176.2(2) . . . . ?
C9 C7 C8 C9 -2.8(4) 3_556 . . . ?
C6 C7 C8 C3 -2.7(4) . . . . ?
C9 C7 C8 C3 178.3(2) 3_556 . . . ?
C4 C3 C8 C7 178.6(2) . . . . ?
C2 C3 C8 C7 -1.5(4) . . . . ?
C4 C3 C8 C9 -0.3(4) . . . . ?
C2 C3 C8 C9 179.6(2) . . . . ?
C7 C8 C9 C10 -176.3(2) . . . . ?
C3 C8 C9 C10 2.6(4) . . . . ?
C7 C8 C9 C7 2.8(4) . . . 3_556 ?
C3 C8 C9 C7 -178.3(2) . . . 3_556 ?
C8 C9 C10 C11 -2.9(4) . . . . ?
C7 C9 C10 C11 178.0(3) 3_556 . . . ?
N2 C4 C11 C10 -176.1(3) . . . . ?
C3 C4 C11 C10 1.5(4) . . . . ?
C9 C10 C11 C4 0.8(5) . . . . ?
O C21 C22 C23 22.7(3) . . . . ?
C21 C22 C23 C24 0.7(3) . . . . ?
C22 C23 C24 O -24.1(3) . . . . ?
C5 C2 N1 Si1 31.4(3) . . . . ?
C3 C2 N1 Si1 -150.3(2) . . . . ?
C5 C2 N1 Al -152.1(2) . . . . ?
C3 C2 N1 Al 26.3(3) . . . . ?
N2 Al N1 C2 -51.17(19) . . . . ?
O Al N1 C2 54.06(19) . . . . ?
C12 Al N1 C2 166.50(19) . . . . ?
N2 Al N1 Si1 125.23(16) . . . . ?
O Al N1 Si1 -129.54(15) . . . . ?
C12 Al N1 Si1 -17.1(2) . . . . ?
C11 C4 N2 Si2 -37.0(3) . . . . ?
C3 C4 N2 Si2 145.4(2) . . . . ?
C11 C4 N2 Al 147.4(2) . . . . ?
C3 C4 N2 Al -30.2(3) . . . . ?
N1 Al N2 C4 53.28(19) . . . . ?
O Al N2 C4 -50.00(19) . . . . ?
C12 Al N2 C4 -163.10(18) . . . . ?
N1 Al N2 Si2 -122.12(16) . . . . ?
O Al N2 Si2 134.59(16) . . . . ?
C12 Al N2 Si2 21.5(2) . . . . ?
C23 C24 O C21 39.4(3) . . . . ?
C23 C24 O Al -124.9(2) . . . . ?
C22 C21 O C24 -38.8(3) . . . . ?
C22 C21 O Al 125.3(2) . . . . ?
N2 Al O C24 132.9(2) . . . . ?
N1 Al O C24 30.0(2) . . . . ?
C12 Al O C24 -99.5(2) . . . . ?
N2 Al O C21 -28.1(2) . . . . ?
N1 Al O C21 -131.0(2) . . . . ?
C12 Al O C21 99.6(2) . . . . ?
C2 N1 Si1 C15 163.0(2) . . . . ?
Al N1 Si1 C15 -13.1(2) . . . . ?
C2 N1 Si1 C14 -79.2(2) . . . . ?
Al N1 Si1 C14 104.7(2) . . . . ?
C2 N1 Si1 C13 45.0(2) . . . . ?
Al N1 Si1 C13 -131.05(17) . . . . ?
C4 N2 Si2 C17 90.8(2) . . . . ?
Al N2 Si2 C17 -94.29(19) . . . . ?
C4 N2 Si2 C16 -32.6(3) . . . . ?
Al N2 Si2 C16 142.28(18) . . . . ?
C4 N2 Si2 C18 -149.8(2) . . . . ?
Al N2 Si2 C18 25.2(2) . . . . ?
